data_7003396
loop_
_publ_author_name
'Jones, Cameron'
'Mills, David P.'
'Rose, Richard P.'
'Stasch, Andreas'

_publ_section_title
;
 Synthesis and structural characterisation of group 10 metal(ii) gallyl
 complexes: analogies with platinum diboration catalysts?
;
_journal_issue 33
_journal_name_full 'Dalton Transactions'
_journal_page_first 4395
_journal_page_last 4408
_journal_paper_doi 10.1039/b715895e
_journal_year 2008
_chemical_formula_sum 'C58 H88 Ga2 N6 Ni'
_chemical_formula_weight 1067.49
_chemical_name_systematic
;
?
;
_space_group_IT_number 15
_symmetry_cell_setting monoclinic
_symmetry_space_group_name_Hall '-C 2yc'
_symmetry_space_group_name_H-M 'C 1 2/c 1'
_atom_sites_solution_hydrogens geom
_atom_sites_solution_primary direct
_atom_sites_solution_secondary difmap
_audit_creation_method SHELXL-97
_cell_angle_alpha 90.00
_cell_angle_beta 106.04(3)
_cell_angle_gamma 90.00
_cell_formula_units_Z 4
_cell_length_a 22.104(4)
_cell_length_b 12.811(3)
_cell_length_c 20.515(4)
_cell_measurement_temperature 150(2)
_cell_volume 5583(2)
_computing_structure_refinement 'SHELXL-97 (Sheldrick, 1997)'
_computing_structure_solution 'SHELXS-97 (Sheldrick, 1990)'
_diffrn_ambient_temperature 150(2)
_diffrn_measured_fraction_theta_full 0.980
_diffrn_measured_fraction_theta_max 0.980
_diffrn_measurement_device_type 'Nonius Kappa CCD'
_diffrn_radiation_monochromator graphite
_diffrn_radiation_source 'fine-focus sealed tube'
_diffrn_radiation_type MoK\a
_diffrn_radiation_wavelength 0.71073
_diffrn_reflns_av_R_equivalents 0.0627
_diffrn_reflns_av_sigmaI/netI 0.1059
_diffrn_reflns_limit_h_max 26
_diffrn_reflns_limit_h_min -26
_diffrn_reflns_limit_k_max 14
_diffrn_reflns_limit_k_min -15
_diffrn_reflns_limit_l_max 24
_diffrn_reflns_limit_l_min -24
_diffrn_reflns_number 8566
_diffrn_reflns_theta_full 25.00
_diffrn_reflns_theta_max 25.00
_diffrn_reflns_theta_min 2.97
_exptl_absorpt_coefficient_mu 1.333
_exptl_absorpt_correction_T_max 0.936
_exptl_absorpt_correction_T_min 0.761
_exptl_absorpt_correction_type multi-scan
_exptl_absorpt_process_details 'Sortav (Blessing, 1995)'
_exptl_crystal_colour red
_exptl_crystal_density_diffrn 1.270
_exptl_crystal_density_method 'not measured'
_exptl_crystal_description block
_exptl_crystal_F_000 2272
_exptl_crystal_size_max 0.15
_exptl_crystal_size_mid 0.10
_exptl_crystal_size_min 0.05
_refine_diff_density_max 0.383
_refine_diff_density_min -0.378
_refine_diff_density_rms 0.085
_refine_ls_extinction_method none
_refine_ls_goodness_of_fit_ref 1.007
_refine_ls_hydrogen_treatment constr
_refine_ls_matrix_type full
_refine_ls_number_parameters 313
_refine_ls_number_reflns 4825
_refine_ls_number_restraints 0
_refine_ls_restrained_S_all 1.007
_refine_ls_R_factor_all 0.1009
_refine_ls_R_factor_gt 0.0501
_refine_ls_shift/su_max 0.000
_refine_ls_shift/su_mean 0.000
_refine_ls_structure_factor_coef Fsqd
_refine_ls_weighting_details 'calc w=1/[\s^2^(Fo^2^)+(0.0134P)^2^+8.8652P] where P=(Fo^2^+2Fc^2^)/3'
_refine_ls_weighting_scheme calc
_refine_ls_wR_factor_gt 0.0769
_refine_ls_wR_factor_ref 0.0895
_reflns_number_gt 3225
_reflns_number_total 4825
_reflns_threshold_expression >2sigma(I)
_cod_data_source_file b715895e.txt
_cod_data_source_block compound14
_cod_original_cell_volume 5583.2(19)
_cod_original_sg_symbol_H-M C2/c
_cod_database_code 7003396

loop_
_symmetry_equiv_pos_as_xyz
'x, y, z'
'-x, y, -z+1/2'
'x+1/2, y+1/2, z'
'-x+1/2, y+1/2, -z+1/2'
'-x, -y, -z'
'x, -y, z-1/2'
'-x+1/2, -y+1/2, -z'
'x+1/2, -y+1/2, z-1/2'

loop_
_atom_site_label
_atom_site_type_symbol
_atom_site_fract_x
_atom_site_fract_y
_atom_site_fract_z
_atom_site_U_iso_or_equiv
_atom_site_adp_type
_atom_site_occupancy
_atom_site_symmetry_multiplicity
_atom_site_calc_flag
_atom_site_refinement_flags
_atom_site_disorder_assembly
_atom_site_disorder_group
Ga1 Ga 0.059251(18) 0.21621(3) 0.232075(19) 0.02152(13) Uani 1 1 d . . .
Ni1 Ni 0.0000 0.35578(6) 0.2500 0.02245(19) Uani 1 2 d S . .
N1 N 0.07691(13) 0.1774(2) 0.14928(14) 0.0216(8) Uani 1 1 d . . .
C1 C 0.11488(16) 0.0879(3) 0.16020(19) 0.0259(9) Uani 1 1 d . . .
H1 H 0.1276 0.0557 0.1244 0.031 Uiso 1 1 calc R . .
N2 N 0.11072(13) 0.1023(2) 0.27293(14) 0.0218(8) Uani 1 1 d . . .
C2 C 0.13222(16) 0.0503(3) 0.22330(18) 0.0256(10) Uani 1 1 d . . .
H2 H 0.1583 -0.0098 0.2343 0.031 Uiso 1 1 calc R . .
N3 N 0.05983(14) 0.4723(2) 0.23903(15) 0.0291(8) Uani 1 1 d . . .
C3 C 0.07662(17) 0.2418(3) 0.09209(17) 0.0232(9) Uani 1 1 d . . .
C4 C 0.13365(16) 0.2812(3) 0.08344(17) 0.0266(9) Uani 1 1 d . . .
C5 C 0.13144(19) 0.3456(3) 0.0281(2) 0.0367(11) Uani 1 1 d . . .
H5 H 0.1696 0.3701 0.0209 0.044 Uiso 1 1 calc R . .
C6 C 0.07458(19) 0.3745(4) -0.0167(2) 0.0421(12) Uani 1 1 d . . .
H6 H 0.0737 0.4200 -0.0535 0.051 Uiso 1 1 calc R . .
C7 C 0.01911(18) 0.3364(3) -0.0070(2) 0.0348(11) Uani 1 1 d . . .
H7 H -0.0198 0.3570 -0.0374 0.042 Uiso 1 1 calc R . .
C8 C 0.01859(17) 0.2688(3) 0.04590(18) 0.0264(10) Uani 1 1 d . . .
C9 C 0.19724(16) 0.2636(3) 0.13514(18) 0.0302(10) Uani 1 1 d . . .
H9 H 0.1894 0.2257 0.1746 0.036 Uiso 1 1 calc R . .
C10 C 0.24052(18) 0.1948(4) 0.1059(2) 0.0443(12) Uani 1 1 d . . .
H10A H 0.2199 0.1277 0.0915 0.066 Uiso 1 1 calc R . .
H10B H 0.2803 0.1829 0.1408 0.066 Uiso 1 1 calc R . .
H10C H 0.2489 0.2300 0.0669 0.066 Uiso 1 1 calc R . .
C11 C 0.23059(18) 0.3658(3) 0.1617(2) 0.0370(11) Uani 1 1 d . . .
H11A H 0.2431 0.4012 0.1251 0.055 Uiso 1 1 calc R . .
H11B H 0.2681 0.3510 0.1991 0.055 Uiso 1 1 calc R . .
H11C H 0.2020 0.4109 0.1780 0.055 Uiso 1 1 calc R . .
C12 C -0.04367(16) 0.2279(3) 0.05239(18) 0.0299(10) Uani 1 1 d . . .
H12 H -0.0342 0.1768 0.0907 0.036 Uiso 1 1 calc R . .
C13 C -0.07962(19) 0.1689(4) -0.0119(2) 0.0494(13) Uani 1 1 d . . .
H13A H -0.1187 0.1404 -0.0054 0.074 Uiso 1 1 calc R . .
H13B H -0.0534 0.1117 -0.0206 0.074 Uiso 1 1 calc R . .
H13C H -0.0896 0.2169 -0.0506 0.074 Uiso 1 1 calc R . .
C14 C -0.08434(19) 0.3131(4) 0.0696(2) 0.0528(14) Uani 1 1 d . . .
H14A H -0.0929 0.3665 0.0340 0.079 Uiso 1 1 calc R . .
H14B H -0.0622 0.3449 0.1131 0.079 Uiso 1 1 calc R . .
H14C H -0.1241 0.2829 0.0729 0.079 Uiso 1 1 calc R . .
C15 C 0.14499(16) 0.0786(3) 0.34170(17) 0.0241(9) Uani 1 1 d . . .
C16 C 0.20193(16) 0.1309(3) 0.37159(18) 0.0234(9) Uani 1 1 d . . .
C17 C 0.23546(17) 0.1032(3) 0.43762(19) 0.0308(10) Uani 1 1 d . . .
H17 H 0.2734 0.1390 0.4591 0.037 Uiso 1 1 calc R . .
C18 C 0.21455(18) 0.0251(3) 0.47202(19) 0.0327(11) Uani 1 1 d . . .
H18 H 0.2383 0.0070 0.5167 0.039 Uiso 1 1 calc R . .
C19 C 0.15944(18) -0.0267(3) 0.44198(18) 0.0306(10) Uani 1 1 d . . .
H19 H 0.1458 -0.0813 0.4659 0.037 Uiso 1 1 calc R . .
C20 C 0.12326(17) -0.0002(3) 0.37687(18) 0.0257(10) Uani 1 1 d . . .
C21 C 0.22995(17) 0.2122(3) 0.33428(19) 0.0301(10) Uani 1 1 d . . .
H21 H 0.1967 0.2318 0.2921 0.036 Uiso 1 1 calc R . .
C22 C 0.28534(18) 0.1648(4) 0.3127(2) 0.0417(12) Uani 1 1 d . . .
H22A H 0.3180 0.1421 0.3531 0.062 Uiso 1 1 calc R . .
H22B H 0.3028 0.2175 0.2884 0.062 Uiso 1 1 calc R . .
H22C H 0.2705 0.1048 0.2830 0.062 Uiso 1 1 calc R . .
C23 C 0.25039(18) 0.3121(3) 0.3756(2) 0.0407(12) Uani 1 1 d . . .
H23A H 0.2148 0.3401 0.3899 0.061 Uiso 1 1 calc R . .
H23B H 0.2642 0.3639 0.3477 0.061 Uiso 1 1 calc R . .
H23C H 0.2852 0.2961 0.4157 0.061 Uiso 1 1 calc R . .
C24 C 0.06387(18) -0.0621(3) 0.3448(2) 0.0348(11) Uani 1 1 d . . .
H24 H 0.0394 -0.0221 0.3042 0.042 Uiso 1 1 calc R . .
C25 C 0.0799(2) -0.1673(4) 0.3199(3) 0.0673(16) Uani 1 1 d . . .
H25A H 0.1037 -0.1568 0.2866 0.101 Uiso 1 1 calc R . .
H25B H 0.0410 -0.2054 0.2987 0.101 Uiso 1 1 calc R . .
H25C H 0.1054 -0.2076 0.3583 0.101 Uiso 1 1 calc R . .
C26 C 0.02131(19) -0.0766(4) 0.3908(2) 0.0472(12) Uani 1 1 d . . .
H26A H 0.0424 -0.1209 0.4293 0.071 Uiso 1 1 calc R . .
H26B H -0.0180 -0.1099 0.3653 0.071 Uiso 1 1 calc R . .
H26C H 0.0120 -0.0085 0.4074 0.071 Uiso 1 1 calc R . .
C27 C 0.03439(19) 0.5688(4) 0.2611(3) 0.0533(14) Uani 1 1 d . . .
H27A H 0.0488 0.5741 0.3112 0.064 Uiso 1 1 calc R . .
H27B H 0.0505 0.6303 0.2420 0.064 Uiso 1 1 calc R . .
C28 C 0.12578(18) 0.4616(4) 0.2817(2) 0.0461(13) Uani 1 1 d . . .
H28A H 0.1497 0.5239 0.2766 0.069 Uiso 1 1 calc R . .
H28B H 0.1450 0.3999 0.2673 0.069 Uiso 1 1 calc R . .
H28C H 0.1261 0.4538 0.3293 0.069 Uiso 1 1 calc R . .
C29 C 0.06130(19) 0.4822(3) 0.1677(2) 0.0394(11) Uani 1 1 d . . .
H29A H 0.0182 0.4897 0.1384 0.059 Uiso 1 1 calc R . .
H29B H 0.0806 0.4197 0.1545 0.059 Uiso 1 1 calc R . .
H29C H 0.0860 0.5438 0.1630 0.059 Uiso 1 1 calc R . .

loop_
_atom_site_aniso_label
_atom_site_aniso_U_11
_atom_site_aniso_U_22
_atom_site_aniso_U_33
_atom_site_aniso_U_23
_atom_site_aniso_U_13
_atom_site_aniso_U_12
Ga1 0.0201(2) 0.0214(3) 0.0231(2) 0.0002(2) 0.00602(17) 0.0009(2)
Ni1 0.0202(4) 0.0201(4) 0.0279(4) 0.000 0.0080(3) 0.000
N1 0.0202(16) 0.022(2) 0.0224(17) -0.0001(15) 0.0053(14) 0.0005(14)
C1 0.028(2) 0.025(3) 0.027(2) -0.007(2) 0.0125(18) 0.0023(19)
N2 0.0248(17) 0.021(2) 0.0193(16) -0.0019(15) 0.0049(14) 0.0051(15)
C2 0.022(2) 0.025(3) 0.028(2) -0.005(2) 0.0056(18) 0.0043(18)
N3 0.0289(18) 0.023(2) 0.036(2) -0.0001(17) 0.0108(16) -0.0031(16)
C3 0.027(2) 0.023(2) 0.022(2) -0.0005(18) 0.0095(18) -0.0028(18)
C4 0.028(2) 0.030(3) 0.024(2) 0.003(2) 0.0089(18) 0.001(2)
C5 0.032(2) 0.044(3) 0.036(2) 0.000(2) 0.012(2) -0.009(2)
C6 0.043(3) 0.051(3) 0.032(2) 0.015(2) 0.010(2) -0.007(2)
C7 0.026(2) 0.041(3) 0.033(2) 0.013(2) 0.0027(19) -0.001(2)
C8 0.024(2) 0.027(3) 0.028(2) 0.000(2) 0.0069(18) -0.0038(19)
C9 0.025(2) 0.039(3) 0.026(2) -0.002(2) 0.0063(18) -0.005(2)
C10 0.031(2) 0.052(3) 0.048(3) -0.005(2) 0.008(2) 0.004(2)
C11 0.031(2) 0.042(3) 0.037(2) -0.001(2) 0.008(2) -0.008(2)
C12 0.021(2) 0.039(3) 0.029(2) 0.011(2) 0.0064(18) 0.005(2)
C13 0.035(3) 0.072(4) 0.037(3) 0.005(2) 0.004(2) -0.017(2)
C14 0.036(3) 0.062(4) 0.067(3) 0.016(3) 0.025(2) 0.006(2)
C15 0.024(2) 0.025(3) 0.021(2) -0.0020(19) 0.0032(18) 0.0077(19)
C16 0.023(2) 0.023(3) 0.024(2) -0.0033(19) 0.0064(18) 0.0062(18)
C17 0.021(2) 0.034(3) 0.034(2) -0.007(2) 0.0017(19) 0.0033(19)
C18 0.030(2) 0.039(3) 0.026(2) 0.003(2) 0.0017(19) 0.010(2)
C19 0.034(2) 0.030(3) 0.030(2) 0.005(2) 0.012(2) 0.008(2)
C20 0.024(2) 0.027(3) 0.026(2) 0.001(2) 0.0057(18) 0.0053(19)
C21 0.025(2) 0.032(3) 0.032(2) 0.002(2) 0.0057(18) 0.000(2)
C22 0.037(3) 0.046(3) 0.047(3) 0.003(2) 0.021(2) 0.001(2)
C23 0.033(2) 0.042(3) 0.045(3) -0.009(2) 0.006(2) -0.006(2)
C24 0.032(2) 0.031(3) 0.038(2) 0.008(2) 0.003(2) -0.005(2)
C25 0.056(3) 0.070(4) 0.079(4) -0.037(3) 0.023(3) -0.026(3)
C26 0.034(3) 0.042(3) 0.069(3) 0.001(3) 0.020(2) -0.001(2)
C27 0.060(3) 0.030(3) 0.082(4) -0.011(3) 0.040(3) -0.009(2)
C28 0.031(2) 0.055(4) 0.048(3) 0.008(2) 0.004(2) -0.021(2)
C29 0.039(3) 0.035(3) 0.044(3) 0.005(2) 0.011(2) -0.009(2)

loop_
_atom_type_symbol
_atom_type_description
_atom_type_scat_dispersion_real
_atom_type_scat_dispersion_imag
_atom_type_scat_source
C C 0.0033 0.0016 'International Tables Vol C Tables 4.2.6.8 and 6.1.1.4'
H H 0.0000 0.0000 'International Tables Vol C Tables 4.2.6.8 and 6.1.1.4'
N N 0.0061 0.0033 'International Tables Vol C Tables 4.2.6.8 and 6.1.1.4'
Ni Ni 0.3393 1.1124 'International Tables Vol C Tables 4.2.6.8 and 6.1.1.4'
Ga Ga 0.2307 1.6083 'International Tables Vol C Tables 4.2.6.8 and 6.1.1.4'

loop_
_geom_angle_atom_site_label_1
_geom_angle_atom_site_label_2
_geom_angle_atom_site_label_3
_geom_angle
_geom_angle_site_symmetry_1
_geom_angle_site_symmetry_3
_geom_angle_publ_flag
N2 Ga1 N1 87.00(12) . . ?
N2 Ga1 Ni1 145.48(9) . . ?
N1 Ga1 Ni1 127.47(9) . . ?
N3 Ni1 N3 86.41(18) . 2 ?
N3 Ni1 Ga1 174.69(9) . 2 ?
N3 Ni1 Ga1 97.76(9) 2 2 ?
N3 Ni1 Ga1 97.76(9) . . ?
N3 Ni1 Ga1 174.69(9) 2 . ?
Ga1 Ni1 Ga1 78.27(3) 2 . ?
C1 N1 C3 117.9(3) . . ?
C1 N1 Ga1 109.3(2) . . ?
C3 N1 Ga1 128.5(2) . . ?
C2 C1 N1 116.7(3) . . ?
C2 N2 C15 114.8(3) . . ?
C2 N2 Ga1 109.0(2) . . ?
C15 N2 Ga1 133.3(2) . . ?
C1 C2 N2 117.9(3) . . ?
C29 N3 C27 110.2(3) . . ?
C29 N3 C28 107.8(3) . . ?
C27 N3 C28 106.9(3) . . ?
C29 N3 Ni1 111.3(2) . . ?
C27 N3 Ni1 105.3(2) . . ?
C28 N3 Ni1 115.3(2) . . ?
C8 C3 C4 120.3(3) . . ?
C8 C3 N1 119.3(3) . . ?
C4 C3 N1 120.4(3) . . ?
C5 C4 C3 118.8(3) . . ?
C5 C4 C9 118.2(3) . . ?
C3 C4 C9 122.9(3) . . ?
C6 C5 C4 121.3(4) . . ?
C7 C6 C5 119.2(4) . . ?
C6 C7 C8 122.0(4) . . ?
C7 C8 C3 118.4(3) . . ?
C7 C8 C12 119.2(3) . . ?
C3 C8 C12 122.4(3) . . ?
C4 C9 C11 112.5(3) . . ?
C4 C9 C10 111.5(3) . . ?
C11 C9 C10 109.8(3) . . ?
C8 C12 C14 112.6(4) . . ?
C8 C12 C13 111.2(3) . . ?
C14 C12 C13 110.8(3) . . ?
C20 C15 C16 120.7(3) . . ?
C20 C15 N2 119.7(3) . . ?
C16 C15 N2 119.5(3) . . ?
C17 C16 C15 118.2(4) . . ?
C17 C16 C21 118.7(3) . . ?
C15 C16 C21 123.1(3) . . ?
C18 C17 C16 121.2(4) . . ?
C19 C18 C17 120.2(4) . . ?
C18 C19 C20 120.9(4) . . ?
C19 C20 C15 118.7(3) . . ?
C19 C20 C24 119.0(4) . . ?
C15 C20 C24 122.1(3) . . ?
C16 C21 C23 113.1(3) . . ?
C16 C21 C22 110.0(3) . . ?
C23 C21 C22 110.6(3) . . ?
C26 C24 C25 110.1(4) . . ?
C26 C24 C20 114.0(3) . . ?
C25 C24 C20 110.8(3) . . ?
C27 C27 N3 110.8(3) 2 . ?

loop_
_geom_bond_atom_site_label_1
_geom_bond_atom_site_label_2
_geom_bond_distance
_geom_bond_site_symmetry_2
_geom_bond_publ_flag
Ga1 N2 1.897(3) . ?
Ga1 N1 1.911(3) . ?
Ga1 Ni1 2.3051(8) . ?
Ni1 N3 2.047(3) . ?
Ni1 N3 2.047(3) 2 ?
Ni1 Ga1 2.3051(8) 2 ?
N1 C1 1.401(4) . ?
N1 C3 1.433(4) . ?
C1 C2 1.335(5) . ?
N2 C2 1.405(4) . ?
N2 C15 1.437(4) . ?
N3 C29 1.478(5) . ?
N3 C27 1.481(5) . ?
N3 C28 1.485(5) . ?
C3 C8 1.411(5) . ?
C3 C4 1.414(5) . ?
C4 C5 1.393(5) . ?
C4 C9 1.525(5) . ?
C5 C6 1.387(5) . ?
C6 C7 1.384(5) . ?
C7 C8 1.391(5) . ?
C8 C12 1.512(5) . ?
C9 C11 1.527(5) . ?
C9 C10 1.539(5) . ?
C12 C14 1.516(5) . ?
C12 C13 1.537(5) . ?
C15 C20 1.401(5) . ?
C15 C16 1.408(5) . ?
C16 C17 1.398(5) . ?
C16 C21 1.522(5) . ?
C17 C18 1.376(5) . ?
C18 C19 1.375(5) . ?
C19 C20 1.396(5) . ?
C20 C24 1.519(5) . ?
C21 C23 1.533(5) . ?
C21 C22 1.537(5) . ?
C24 C26 1.516(5) . ?
C24 C25 1.518(6) . ?
C27 C27 1.461(8) 2 ?
